data_7052203
loop_
_publ_author_name
'Drew, Michael G. B.'
'Parui, Debarati'
'De, Senjuti'
'Chowdhury, Shubhamoy'
'Datta, Dipankar'

_publ_section_title
;
 A monoaqua zinc complex. Unique acid dissociation behaviour
;
_journal_issue 10
_journal_name_full 'New Journal of Chemistry'
_journal_page_first 1763
_journal_paper_doi 10.1039/b706230n
_journal_volume 31
_journal_year 2007
_chemical_formula_sum 'C28 H24 N6'
_chemical_formula_weight 444.53
_chemical_name_systematic
;
?
;
_space_group_IT_number 2
_symmetry_cell_setting triclinic
_symmetry_space_group_name_Hall '-P 1'
_symmetry_space_group_name_H-M 'P -1'
_atom_sites_solution_hydrogens geom
_atom_sites_solution_primary direct
_atom_sites_solution_secondary difmap
_audit_creation_method SHELXL-97
_cell_angle_alpha 74.400(10)
_cell_angle_beta 77.902(10)
_cell_angle_gamma 66.150(10)
_cell_formula_units_Z 2
_cell_length_a 9.884(14)
_cell_length_b 11.444(14)
_cell_length_c 12.684(17)
_cell_measurement_temperature 293(2)
_cell_volume 1256(3)
_computing_cell_refinement XDS
_computing_data_collection 'XDS (Kabsch, 1988)'
_computing_data_reduction XDS
_computing_molecular_graphics PLATON(Spek,2004)
_computing_structure_refinement 'SHELXL-97 (Sheldrick, 1997)'
_computing_structure_solution 'SHELXS-97 (Sheldrick, 1997)'
_diffrn_ambient_temperature 293(2)
_diffrn_measured_fraction_theta_full 0.801
_diffrn_measured_fraction_theta_max 0.801
_diffrn_measurement_device 'Marresearch Image Plate'
_diffrn_measurement_method '95 frames at 2^o intervals, counting time 2 min.'
_diffrn_radiation_monochromator graphite
_diffrn_radiation_source 'fine-focus sealed tube'
_diffrn_radiation_type MoK\a
_diffrn_radiation_wavelength 0.71073
_diffrn_reflns_av_R_equivalents 0.0924
_diffrn_reflns_av_sigmaI/netI 0.1700
_diffrn_reflns_limit_h_max 12
_diffrn_reflns_limit_h_min -11
_diffrn_reflns_limit_k_max 14
_diffrn_reflns_limit_k_min -13
_diffrn_reflns_limit_l_max 15
_diffrn_reflns_limit_l_min 0
_diffrn_reflns_number 6781
_diffrn_reflns_theta_full 26.34
_diffrn_reflns_theta_max 26.34
_diffrn_reflns_theta_min 3.29
_exptl_absorpt_coefficient_mu 0.072
_exptl_absorpt_correction_type none
_exptl_crystal_colour white
_exptl_crystal_density_diffrn 1.176
_exptl_crystal_density_method 'not measured'
_exptl_crystal_description plate
_exptl_crystal_F_000 468
_exptl_crystal_size_max 0.30
_exptl_crystal_size_mid 0.25
_exptl_crystal_size_min 0.05
_refine_diff_density_max 0.171
_refine_diff_density_min -0.152
_refine_diff_density_rms 0.029
_refine_ls_extinction_method none
_refine_ls_goodness_of_fit_ref 0.670
_refine_ls_hydrogen_treatment constr
_refine_ls_matrix_type full
_refine_ls_number_parameters 309
_refine_ls_number_reflns 4092
_refine_ls_number_restraints 0
_refine_ls_restrained_S_all 0.670
_refine_ls_R_factor_all 0.1483
_refine_ls_R_factor_gt 0.0695
_refine_ls_shift/su_max 0.001
_refine_ls_shift/su_mean 0.000
_refine_ls_structure_factor_coef Fsqd
_refine_ls_weighting_details
;
w=1/[\s^2^(Fo^2^)+(0.1284P)^2^+0.0000P] where P=(Fo^2^+2Fc^2^)/3
;
_refine_ls_weighting_scheme calc
_refine_ls_wR_factor_gt 0.1646
_refine_ls_wR_factor_ref 0.2038
_reflns_number_gt 1813
_reflns_number_total 4092
_reflns_threshold_expression >2sigma(I)
_cod_data_source_file b706230n.txt
_cod_data_source_block ligand
_cod_original_sg_symbol_H-M P-1
_cod_original_formula_sum 'C28 H24 N6 '
_cod_database_code 7052203

loop_
_symmetry_equiv_pos_as_xyz
'x, y, z'
'-x, -y, -z'

loop_
_atom_site_label
_atom_site_type_symbol
_atom_site_fract_x
_atom_site_fract_y
_atom_site_fract_z
_atom_site_U_iso_or_equiv
_atom_site_adp_type
_atom_site_occupancy
_atom_site_symmetry_multiplicity
_atom_site_calc_flag
_atom_site_refinement_flags
_atom_site_disorder_assembly
_atom_site_disorder_group
C1 C 0.0401(5) 0.2369(4) 0.3498(5) 0.1004(17) Uani 1 1 d . . .
H1A H -0.0259 0.3206 0.3155 0.120 Uiso 1 1 calc R . .
H1B H 0.1393 0.2212 0.3130 0.120 Uiso 1 1 calc R . .
H1C H 0.0392 0.2358 0.4259 0.120 Uiso 1 1 calc R . .
C2 C -0.0104(3) 0.1321(3) 0.3418(3) 0.0512(8) Uani 1 1 d . . .
N3 N 0.0690(2) 0.0126(3) 0.3529(2) 0.0508(7) Uani 1 1 d . . .
N4 N 0.2158(3) -0.0223(3) 0.3776(2) 0.0489(7) Uani 1 1 d . . .
C5 C 0.3130(3) -0.1028(3) 0.3236(2) 0.0412(7) Uani 1 1 d . . .
C6 C 0.2729(3) -0.1556(3) 0.2410(2) 0.0358(7) Uani 1 1 d . . .
N7 N 0.2657(3) -0.0962(3) 0.1397(2) 0.0508(7) Uani 1 1 d . . .
N8 N 0.3046(3) 0.0161(3) 0.1119(2) 0.0512(7) Uani 1 1 d . . .
C9 C 0.2185(3) 0.1175(3) 0.0544(3) 0.0504(8) Uani 1 1 d . . .
C10 C 0.0750(4) 0.1328(4) 0.0193(4) 0.0884(14) Uani 1 1 d . . .
H10A H 0.0826 0.1510 -0.0597 0.106 Uiso 1 1 calc R . .
H10B H -0.0052 0.2036 0.0466 0.106 Uiso 1 1 calc R . .
H10C H 0.0561 0.0536 0.0485 0.106 Uiso 1 1 calc R . .
C61 C 0.2399(3) -0.2758(3) 0.2818(3) 0.0396(7) Uani 1 1 d . . .
C62 C 0.1960(3) -0.3232(3) 0.2098(3) 0.0511(8) Uani 1 1 d . . .
H62 H 0.1888 -0.2802 0.1365 0.061 Uiso 1 1 calc R . .
C63 C 0.1628(4) -0.4357(4) 0.2488(4) 0.0676(11) Uani 1 1 d . . .
H63 H 0.1348 -0.4684 0.2007 0.081 Uiso 1 1 calc R . .
C64 C 0.1710(4) -0.4991(4) 0.3578(4) 0.0719(11) Uani 1 1 d . . .
H64 H 0.1486 -0.5742 0.3827 0.086 Uiso 1 1 calc R . .
C65 C 0.2119(4) -0.4516(4) 0.4295(4) 0.0721(11) Uani 1 1 d . . .
H65 H 0.2162 -0.4934 0.5032 0.087 Uiso 1 1 calc R . .
C66 C 0.2469(4) -0.3406(3) 0.3907(3) 0.0593(9) Uani 1 1 d . . .
H66 H 0.2757 -0.3089 0.4391 0.071 Uiso 1 1 calc R . .
C21 C -0.1680(3) 0.1751(3) 0.3184(3) 0.0529(9) Uani 1 1 d . . .
C22 C -0.2123(3) 0.0914(4) 0.2844(3) 0.0622(10) Uani 1 1 d . . .
H22 H -0.1452 0.0082 0.2772 0.075 Uiso 1 1 calc R . .
C23 C -0.3571(4) 0.1334(5) 0.2614(4) 0.0836(13) Uani 1 1 d . . .
H23 H -0.3882 0.0782 0.2389 0.100 Uiso 1 1 calc R . .
C24 C -0.4529(4) 0.2538(6) 0.2713(4) 0.0920(15) Uani 1 1 d . . .
H24 H -0.5506 0.2837 0.2557 0.110 Uiso 1 1 calc R . .
C25 C -0.4025(4) 0.3312(5) 0.3051(4) 0.0840(13) Uani 1 1 d . . .
H25 H -0.4691 0.4142 0.3132 0.101 Uiso 1 1 calc R . .
N26 N -0.2603(3) 0.2936(3) 0.3276(3) 0.0742(9) Uani 1 1 d . . .
C51 C 0.4736(3) -0.1559(3) 0.3443(2) 0.0390(7) Uani 1 1 d . . .
C54 C 0.7709(4) -0.2378(4) 0.3764(3) 0.0609(10) Uani 1 1 d . . .
H54 H 0.8701 -0.2639 0.3870 0.073 Uiso 1 1 calc R . .
C55 C 0.7355(4) -0.2637(4) 0.2896(3) 0.0696(11) Uani 1 1 d . . .
H55 H 0.8106 -0.3091 0.2413 0.084 Uiso 1 1 calc R . .
C56 C 0.5873(3) -0.2226(4) 0.2728(3) 0.0568(9) Uani 1 1 d . . .
H56 H 0.5642 -0.2401 0.2127 0.068 Uiso 1 1 calc R . .
C52 C 0.5115(3) -0.1311(3) 0.4325(3) 0.0537(9) Uani 1 1 d . . .
H52 H 0.4371 -0.0861 0.4814 0.064 Uiso 1 1 calc R . .
C53 C 0.6593(4) -0.1726(3) 0.4487(3) 0.0645(10) Uani 1 1 d . . .
H53 H 0.6834 -0.1564 0.5089 0.077 Uiso 1 1 calc R . .
C91 C 0.2652(4) 0.2310(3) 0.0207(3) 0.0498(8) Uani 1 1 d . . .
C92 C 0.4072(4) 0.2199(4) 0.0311(3) 0.0678(11) Uani 1 1 d . . .
H92 H 0.4761 0.1395 0.0605 0.081 Uiso 1 1 calc R . .
C93 C 0.4457(6) 0.3288(6) -0.0024(4) 0.0876(15) Uani 1 1 d . . .
H93 H 0.5402 0.3227 0.0048 0.105 Uiso 1 1 calc R . .
C94 C 0.3434(7) 0.4448(5) -0.0459(4) 0.0950(15) Uani 1 1 d . . .
H94 H 0.3667 0.5194 -0.0704 0.114 Uiso 1 1 calc R . .
C95 C 0.2033(6) 0.4490(5) -0.0529(4) 0.1004(15) Uani 1 1 d . . .
H95 H 0.1329 0.5292 -0.0810 0.121 Uiso 1 1 calc R . .
N96 N 0.1625(4) 0.3443(3) -0.0218(3) 0.0794(10) Uani 1 1 d . . .

loop_
_atom_site_aniso_label
_atom_site_aniso_U_11
_atom_site_aniso_U_22
_atom_site_aniso_U_33
_atom_site_aniso_U_23
_atom_site_aniso_U_13
_atom_site_aniso_U_12
C1 0.079(3) 0.070(3) 0.175(5) -0.043(3) -0.059(3) -0.018(2)
C2 0.0471(18) 0.064(2) 0.054(2) -0.0221(18) -0.0113(15) -0.0230(17)
N3 0.0343(14) 0.0513(17) 0.070(2) -0.0188(15) -0.0087(12) -0.0143(12)
N4 0.0376(14) 0.0503(17) 0.0629(18) -0.0141(14) -0.0125(12) -0.0157(12)
C5 0.0407(16) 0.0412(18) 0.0435(19) 0.0011(15) -0.0141(13) -0.0187(14)
C6 0.0286(13) 0.0499(18) 0.0336(17) -0.0120(14) -0.0032(11) -0.0172(12)
N7 0.0678(17) 0.0497(16) 0.0469(17) -0.0092(14) -0.0132(13) -0.0311(14)
N8 0.0649(17) 0.0485(17) 0.0494(17) -0.0008(14) -0.0194(13) -0.0298(14)
C9 0.0569(19) 0.063(2) 0.044(2) -0.0101(17) -0.0124(15) -0.0325(18)
C10 0.090(3) 0.082(3) 0.114(4) 0.013(3) -0.059(3) -0.050(2)
C61 0.0286(14) 0.0360(16) 0.060(2) -0.0181(15) -0.0073(13) -0.0116(12)
C62 0.0446(17) 0.0471(19) 0.070(2) -0.0173(18) -0.0132(15) -0.0192(15)
C63 0.059(2) 0.067(3) 0.097(3) -0.035(2) -0.015(2) -0.0294(19)
C64 0.066(2) 0.056(2) 0.100(4) -0.008(2) -0.012(2) -0.0322(19)
C65 0.076(3) 0.057(2) 0.085(3) -0.002(2) -0.012(2) -0.034(2)
C66 0.071(2) 0.055(2) 0.065(3) -0.0078(19) -0.0182(18) -0.0346(18)
C21 0.0490(18) 0.060(2) 0.061(2) -0.0130(18) -0.0147(16) -0.0267(16)
C22 0.0436(19) 0.063(2) 0.082(3) -0.019(2) -0.0116(17) -0.0169(16)
C23 0.050(2) 0.115(4) 0.097(3) -0.013(3) -0.032(2) -0.036(2)
C24 0.040(2) 0.137(4) 0.084(3) -0.006(3) -0.0145(19) -0.024(3)
C25 0.054(2) 0.085(3) 0.098(3) -0.018(3) -0.019(2) -0.005(2)
N26 0.0619(19) 0.068(2) 0.084(2) -0.0208(19) -0.0172(16) -0.0078(16)
C51 0.0327(14) 0.0464(17) 0.0418(18) -0.0057(14) -0.0126(12) -0.0165(13)
C54 0.0354(17) 0.064(2) 0.079(3) -0.002(2) -0.0189(17) -0.0164(16)
C55 0.0416(19) 0.097(3) 0.065(3) -0.031(2) 0.0003(17) -0.0153(19)
C56 0.0450(18) 0.082(3) 0.046(2) -0.0168(19) -0.0170(15) -0.0178(17)
C52 0.0504(18) 0.075(2) 0.042(2) -0.0206(19) -0.0088(15) -0.0233(17)
C53 0.053(2) 0.062(2) 0.084(3) -0.016(2) -0.0390(19) -0.0117(17)
C91 0.067(2) 0.055(2) 0.0377(19) -0.0105(17) -0.0033(16) -0.0327(18)
C92 0.085(3) 0.083(3) 0.060(2) -0.015(2) -0.0133(19) -0.053(2)
C93 0.121(4) 0.118(4) 0.071(3) -0.029(3) 0.001(3) -0.090(4)
C94 0.144(5) 0.087(4) 0.079(3) -0.025(3) 0.011(3) -0.075(4)
C95 0.132(4) 0.063(3) 0.105(4) 0.009(3) -0.031(3) -0.043(3)
N96 0.090(2) 0.049(2) 0.099(3) -0.0045(19) -0.0174(19) -0.0286(18)

loop_
_atom_type_symbol
_atom_type_description
_atom_type_scat_dispersion_real
_atom_type_scat_dispersion_imag
_atom_type_scat_source
C C 0.0033 0.0016 'International Tables Vol C Tables 4.2.6.8 and 6.1.1.4'
H H 0.0000 0.0000 'International Tables Vol C Tables 4.2.6.8 and 6.1.1.4'
N N 0.0061 0.0033 'International Tables Vol C Tables 4.2.6.8 and 6.1.1.4'
O O 0.0106 0.0060 'International Tables Vol C Tables 4.2.6.8 and 6.1.1.4'

loop_
_geom_angle_atom_site_label_1
_geom_angle_atom_site_label_2
_geom_angle_atom_site_label_3
_geom_angle
_geom_angle_site_symmetry_1
_geom_angle_site_symmetry_3
_geom_angle_publ_flag
N3 C2 C21 118.1(3) . . ?
N3 C2 C1 125.1(3) . . ?
C21 C2 C1 116.8(3) . . ?
C2 N3 N4 115.4(3) . . ?
C5 N4 N3 113.1(2) . . ?
N4 C5 C51 120.0(3) . . ?
N4 C5 C6 122.1(3) . . ?
C51 C5 C6 117.7(2) . . ?
N7 C6 C61 121.1(3) . . ?
N7 C6 C5 121.1(3) . . ?
C61 C6 C5 117.8(3) . . ?
C6 N7 N8 114.7(2) . . ?
C9 N8 N7 116.4(3) . . ?
N8 C9 C91 115.7(3) . . ?
N8 C9 C10 126.4(3) . . ?
C91 C9 C10 117.9(3) . . ?
C66 C61 C62 119.0(3) . . ?
C66 C61 C6 121.6(3) . . ?
C62 C61 C6 119.3(3) . . ?
C61 C62 C63 119.3(4) . . ?
C64 C63 C62 120.7(3) . . ?
C65 C64 C63 120.2(4) . . ?
C64 C65 C66 119.2(4) . . ?
C61 C66 C65 121.5(3) . . ?
N26 C21 C22 121.5(3) . . ?
N26 C21 C2 118.6(3) . . ?
C22 C21 C2 119.9(3) . . ?
C23 C22 C21 119.1(4) . . ?
C24 C23 C22 120.1(4) . . ?
C23 C24 C25 117.9(4) . . ?
N26 C25 C24 123.7(4) . . ?
C21 N26 C25 117.7(3) . . ?
C52 C51 C56 118.2(3) . . ?
C52 C51 C5 119.9(3) . . ?
C56 C51 C5 121.8(3) . . ?
C55 C54 C53 119.6(3) . . ?
C54 C55 C56 120.2(3) . . ?
C51 C56 C55 120.9(3) . . ?
C51 C52 C53 120.5(3) . . ?
C54 C53 C52 120.6(3) . . ?
N96 C91 C92 122.4(3) . . ?
N96 C91 C9 115.6(3) . . ?
C92 C91 C9 122.0(3) . . ?
C93 C92 C91 119.7(4) . . ?
C94 C93 C92 118.9(4) . . ?
C93 C94 C95 118.2(4) . . ?
N96 C95 C94 124.3(5) . . ?
C91 N96 C95 116.4(4) . . ?

loop_
_geom_bond_atom_site_label_1
_geom_bond_atom_site_label_2
_geom_bond_distance
_geom_bond_site_symmetry_2
_geom_bond_publ_flag
C1 C2 1.507(5) . ?
C2 N3 1.257(4) . ?
C2 C21 1.501(5) . ?
N3 N4 1.420(4) . ?
N4 C5 1.261(4) . ?
C5 C51 1.505(4) . ?
C5 C6 1.526(4) . ?
C6 N7 1.283(4) . ?
C6 C61 1.475(4) . ?
N7 N8 1.423(4) . ?
N8 C9 1.268(4) . ?
C9 C91 1.478(5) . ?
C9 C10 1.504(5) . ?
C61 C66 1.382(5) . ?
C61 C62 1.392(4) . ?
C62 C63 1.393(5) . ?
C63 C64 1.380(6) . ?
C64 C65 1.373(5) . ?
C65 C66 1.387(5) . ?
C21 N26 1.313(4) . ?
C21 C22 1.392(5) . ?
C22 C23 1.381(5) . ?
C23 C24 1.342(6) . ?
C24 C25 1.366(6) . ?
C25 N26 1.362(5) . ?
C51 C52 1.380(4) . ?
C51 C56 1.386(4) . ?
C54 C55 1.359(5) . ?
C54 C53 1.375(5) . ?
C55 C56 1.390(5) . ?
C52 C53 1.384(5) . ?
C91 N96 1.339(5) . ?
C91 C92 1.388(5) . ?
C92 C93 1.383(6) . ?
C93 C94 1.358(7) . ?
C94 C95 1.387(7) . ?
C95 N96 1.351(5) . ?

loop_
_geom_torsion_atom_site_label_1
_geom_torsion_atom_site_label_2
_geom_torsion_atom_site_label_3
_geom_torsion_atom_site_label_4
_geom_torsion
_geom_torsion_site_symmetry_1
_geom_torsion_site_symmetry_2
_geom_torsion_site_symmetry_3
_geom_torsion_site_symmetry_4
_geom_torsion_publ_flag
C21 C2 N3 N4 -178.5(2) . . . . ?
C1 C2 N3 N4 1.7(5) . . . . ?
C2 N3 N4 C5 -136.8(3) . . . . ?
N3 N4 C5 C51 -176.6(3) . . . . ?
N3 N4 C5 C6 -0.1(4) . . . . ?
N4 C5 C6 N7 88.8(4) . . . . ?
C51 C5 C6 N7 -94.7(3) . . . . ?
N4 C5 C6 C61 -90.0(4) . . . . ?
C51 C5 C6 C61 86.5(3) . . . . ?
C61 C6 N7 N8 -178.3(2) . . . . ?
C5 C6 N7 N8 2.9(4) . . . . ?
C6 N7 N8 C9 -134.2(3) . . . . ?
N7 N8 C9 C91 -176.6(2) . . . . ?
N7 N8 C9 C10 4.2(5) . . . . ?
N7 C6 C61 C66 -179.8(3) . . . . ?
C5 C6 C61 C66 -1.0(4) . . . . ?
N7 C6 C61 C62 -1.9(4) . . . . ?
C5 C6 C61 C62 176.9(3) . . . . ?
C66 C61 C62 C63 -1.1(4) . . . . ?
C6 C61 C62 C63 -179.1(3) . . . . ?
C61 C62 C63 C64 0.9(5) . . . . ?
C62 C63 C64 C65 0.1(6) . . . . ?
C63 C64 C65 C66 -0.9(6) . . . . ?
C62 C61 C66 C65 0.3(5) . . . . ?
C6 C61 C66 C65 178.3(3) . . . . ?
C64 C65 C66 C61 0.7(5) . . . . ?
N3 C2 C21 N26 167.0(4) . . . . ?
C1 C2 C21 N26 -13.1(5) . . . . ?
N3 C2 C21 C22 -15.0(5) . . . . ?
C1 C2 C21 C22 164.8(4) . . . . ?
N26 C21 C22 C23 -1.0(6) . . . . ?
C2 C21 C22 C23 -178.9(3) . . . . ?
C21 C22 C23 C24 0.4(6) . . . . ?
C22 C23 C24 C25 -0.4(7) . . . . ?
C23 C24 C25 N26 1.0(7) . . . . ?
C22 C21 N26 C25 1.5(6) . . . . ?
C2 C21 N26 C25 179.4(3) . . . . ?
C24 C25 N26 C21 -1.5(7) . . . . ?
N4 C5 C51 C52 9.1(5) . . . . ?
C6 C5 C51 C52 -167.5(3) . . . . ?
N4 C5 C51 C56 -166.6(3) . . . . ?
C6 C5 C51 C56 16.8(4) . . . . ?
C53 C54 C55 C56 1.1(6) . . . . ?
C52 C51 C56 C55 0.2(5) . . . . ?
C5 C51 C56 C55 175.9(3) . . . . ?
C54 C55 C56 C51 -0.6(6) . . . . ?
C56 C51 C52 C53 -0.3(5) . . . . ?
C5 C51 C52 C53 -176.1(3) . . . . ?
C55 C54 C53 C52 -1.3(6) . . . . ?
C51 C52 C53 C54 0.9(6) . . . . ?
N8 C9 C91 N96 -168.0(3) . . . . ?
C10 C9 C91 N96 11.2(4) . . . . ?
N8 C9 C91 C92 12.9(4) . . . . ?
C10 C9 C91 C92 -167.9(3) . . . . ?
N96 C91 C92 C93 0.5(5) . . . . ?
C9 C91 C92 C93 179.5(3) . . . . ?
C91 C92 C93 C94 -0.6(6) . . . . ?
C92 C93 C94 C95 1.2(7) . . . . ?
C93 C94 C95 N96 -1.7(7) . . . . ?
C92 C91 N96 C95 -0.9(5) . . . . ?
C9 C91 N96 C95 -180.0(3) . . . . ?
C94 C95 N96 C91 1.6(7) . . . . ?

loop_
_cod_related_entry_id
_cod_related_entry_database
_cod_related_entry_code
1 ChemSpider 30652930
